data_7046654
loop_
_publ_author_name
'Loibl, Antonia'
'Oschmann, Wiebke'
'Vogler, Maria'
'Pidko, Evgeny A.'
'Weber, Manuela'
'Wiecko, Jelena'
'M\"uller, Christian'

_publ_section_title
;
 Substituent effects in pyridyl-functionalized pyrylium salts, pyridines
 and \l<sup>3</sup>,\s<sup>2</sup>-phosphinines: a fundamental and
 systematic study.
;
_journal_issue 28
_journal_name_full 'Dalton transactions (Cambridge, England : 2003)'
_journal_page_first 9355
_journal_page_last 9366
_journal_paper_doi 10.1039/c8dt01441h
_journal_volume 47
_journal_year 2018
_chemical_formula_sum 'C23 H18 B F4 N O S'
_chemical_formula_weight 443.25
_space_group_crystal_system monoclinic
_space_group_IT_number 14
_space_group_name_Hall '-P 2ybc'
_space_group_name_H-M_alt 'P 1 21/c 1'
_symmetry_space_group_name_Hall '-P 2ybc'
_symmetry_space_group_name_H-M 'P 1 21/c 1'
_atom_sites_solution_hydrogens geom
_audit_creation_method SHELXL-2016/6
_audit_update_record
;
2017-04-04 deposited with the CCDC.
2018-06-07 downloaded from the CCDC.
;
_cell_angle_alpha 90
_cell_angle_beta 104.1370(10)
_cell_angle_gamma 90
_cell_formula_units_Z 4
_cell_length_a 10.0880(3)
_cell_length_b 26.1395(7)
_cell_length_c 7.7459(2)
_cell_measurement_reflns_used 7670
_cell_measurement_temperature 100(2)
_cell_measurement_theta_max 24.99
_cell_measurement_theta_min 2.60
_cell_volume 1980.70(9)
_computing_cell_refinement 'Bruker SAINT'
_computing_data_collection 'Bruker APEX3'
_computing_data_reduction 'Bruker SAINT'
_computing_molecular_graphics 'Diamond 2.1e'
_computing_publication_material 'Microsoft Word'
_computing_structure_refinement 'SHELXL-2014/7 (Sheldrick, 2014)'
_computing_structure_solution 'SHELXL-2014/7 (Sheldrick, 2014)'
_diffrn_ambient_temperature 100(2)
_diffrn_measured_fraction_theta_full 0.998
_diffrn_measured_fraction_theta_max 0.998
_diffrn_measurement_device_type 'Bruker Photon CMOS Detector, D8 Venture'
_diffrn_measurement_method '\f and \w scans'
_diffrn_radiation_type MoK\a
_diffrn_radiation_wavelength 0.71073
_diffrn_reflns_av_R_equivalents 0.0594
_diffrn_reflns_av_unetI/netI 0.0410
_diffrn_reflns_Laue_measured_fraction_full 0.998
_diffrn_reflns_Laue_measured_fraction_max 0.998
_diffrn_reflns_limit_h_max 12
_diffrn_reflns_limit_h_min -12
_diffrn_reflns_limit_k_max 30
_diffrn_reflns_limit_k_min -31
_diffrn_reflns_limit_l_max 7
_diffrn_reflns_limit_l_min -9
_diffrn_reflns_number 17873
_diffrn_reflns_point_group_measured_fraction_full 0.998
_diffrn_reflns_point_group_measured_fraction_max 0.998
_diffrn_reflns_theta_full 25.031
_diffrn_reflns_theta_max 25.031
_diffrn_reflns_theta_min 2.601
_diffrn_source 'sealed tube'
_exptl_absorpt_coefficient_mu 0.217
_exptl_absorpt_correction_type multi-scan
_exptl_crystal_colour red
_exptl_crystal_density_diffrn 1.486
_exptl_crystal_description needle
_exptl_crystal_F_000 912
_exptl_crystal_size_max 0.430
_exptl_crystal_size_mid 0.090
_exptl_crystal_size_min 0.070
_exptl_transmission_factor_max 0.9705
_exptl_transmission_factor_min 0.8344
_refine_diff_density_max 1.087
_refine_diff_density_min -0.696
_refine_diff_density_rms 0.068
_refine_ls_extinction_method none
_refine_ls_goodness_of_fit_ref 1.054
_refine_ls_hydrogen_treatment constr
_refine_ls_matrix_type full
_refine_ls_number_parameters 281
_refine_ls_number_reflns 3494
_refine_ls_number_restraints 0
_refine_ls_restrained_S_all 1.054
_refine_ls_R_factor_all 0.0676
_refine_ls_R_factor_gt 0.0532
_refine_ls_shift/su_max 0.000
_refine_ls_shift/su_mean 0.000
_refine_ls_structure_factor_coef Fsqd
_refine_ls_weighting_details 'w=1/[\s^2^(Fo^2^)+(0.0392P)^2^+3.7523P] where P=(Fo^2^+2Fc^2^)/3'
_refine_ls_weighting_scheme calc
_refine_ls_wR_factor_gt 0.1173
_refine_ls_wR_factor_ref 0.1246
_reflns_Friedel_coverage 0.000
_reflns_number_gt 2888
_reflns_number_total 3494
_reflns_threshold_expression 'I > 2\s(I)'
_cod_data_source_file c8dt01441h2.cif
_cod_data_source_block WO13
_cod_depositor_comments 'Adding full bibliography for 7046645--7046658.cif.'
_cod_database_code 7046654
_shelx_shelxl_version_number 2016/6
_shelx_space_group_comment
;
The symmetry employed for this shelxl refinement is uniquely defined
by the following loop, which should always be used as a source of
symmetry information in preference to the above space-group names.
They are only intended as comments.
;
_shelx_estimated_absorpt_t_min 0.913
_shelx_estimated_absorpt_t_max 0.985

loop_
_space_group_symop_operation_xyz
'x, y, z'
'-x, y+1/2, -z+1/2'
'-x, -y, -z'
'x, -y-1/2, z-1/2'

loop_
_atom_site_label
_atom_site_type_symbol
_atom_site_fract_x
_atom_site_fract_y
_atom_site_fract_z
_atom_site_U_iso_or_equiv
_atom_site_adp_type
_atom_site_occupancy
_atom_site_site_symmetry_order
_atom_site_calc_flag
_atom_site_refinement_flags_posn
_atom_site_refinement_flags_adp
C1 C 0.3767(3) 0.45613(10) 0.8039(3) 0.0140(5) Uani 1 1 d . .
C2 C 0.3030(3) 0.41580(9) 0.8431(3) 0.0148(5) Uani 1 1 d . .
H2 H 0.223085 0.422193 0.883897 0.018 Uiso 1 1 calc R U
C3 C 0.3431(3) 0.36521(10) 0.8244(3) 0.0149(6) Uani 1 1 d . .
C4 C 0.4630(3) 0.35826(10) 0.7655(3) 0.0161(6) Uani 1 1 d . .
H4 H 0.493398 0.324605 0.749323 0.019 Uiso 1 1 calc R U
C5 C 0.5359(3) 0.39907(9) 0.7316(3) 0.0151(6) Uani 1 1 d . .
C6 C 0.6657(3) 0.39669(10) 0.6800(3) 0.0160(6) Uani 1 1 d . .
C7 C 0.7406(3) 0.44011(10) 0.6623(4) 0.0183(6) Uani 1 1 d . .
H7 H 0.708425 0.473162 0.682855 0.022 Uiso 1 1 calc R U
C8 C 0.8632(3) 0.43424(10) 0.6143(4) 0.0208(6) Uani 1 1 d . .
H8 H 0.916369 0.463255 0.600320 0.025 Uiso 1 1 calc R U
C9 C 0.9069(3) 0.38559(11) 0.5870(4) 0.0210(6) Uani 1 1 d . .
H9 H 0.990602 0.380392 0.553936 0.025 Uiso 1 1 calc R U
C10 C 0.8255(3) 0.34425(10) 0.6090(4) 0.0202(6) Uani 1 1 d . .
H10 H 0.856596 0.310818 0.591152 0.024 Uiso 1 1 calc R U
C11 C 0.3470(3) 0.51038(9) 0.8149(3) 0.0140(5) Uani 1 1 d . .
C12 C 0.4364(3) 0.54735(10) 0.7768(3) 0.0156(6) Uani 1 1 d . .
H12 H 0.516881 0.536822 0.743668 0.019 Uiso 1 1 calc R U
C13 C 0.4090(3) 0.59895(9) 0.7867(3) 0.0148(5) Uani 1 1 d . .
H13 H 0.470795 0.623524 0.760840 0.018 Uiso 1 1 calc R U
C14 C 0.2915(3) 0.61502(9) 0.8342(3) 0.0137(5) Uani 1 1 d . .
C15 C 0.2009(3) 0.57818(10) 0.8719(3) 0.0168(6) Uani 1 1 d . .
H15 H 0.119872 0.588834 0.903437 0.020 Uiso 1 1 calc R U
C16 C 0.2286(3) 0.52694(10) 0.8633(4) 0.0169(6) Uani 1 1 d . .
H16 H 0.167052 0.502446 0.890290 0.020 Uiso 1 1 calc R U
C17 C 0.2652(3) 0.32115(10) 0.8662(3) 0.0154(6) Uani 1 1 d . .
C18 C 0.3107(3) 0.27091(10) 0.8493(4) 0.0191(6) Uani 1 1 d . .
H18 H 0.394273 0.265653 0.816129 0.023 Uiso 1 1 calc R U
C19 C 0.2363(3) 0.22930(10) 0.8800(4) 0.0217(6) Uani 1 1 d . .
H19 H 0.268981 0.195676 0.868997 0.026 Uiso 1 1 calc R U
C20 C 0.1133(3) 0.23640(10) 0.9272(4) 0.0217(6) Uani 1 1 d . .
H20 H 0.060123 0.207729 0.944538 0.026 Uiso 1 1 calc R U
C21 C 0.0686(3) 0.28552(11) 0.9488(4) 0.0251(7) Uani 1 1 d . .
H21 H -0.014400 0.290470 0.983733 0.030 Uiso 1 1 calc R U
C22 C 0.1439(3) 0.32739(10) 0.9199(4) 0.0208(6) Uani 1 1 d . .
H22 H 0.112605 0.360865 0.936763 0.025 Uiso 1 1 calc R U
C23 C 0.3767(3) 0.71434(10) 0.7784(4) 0.0233(6) Uani 1 1 d . .
H23A H 0.379205 0.703160 0.658524 0.035 Uiso 1 1 calc R U
H23B H 0.465609 0.707862 0.860725 0.035 Uiso 1 1 calc R U
H23C H 0.356285 0.751016 0.776800 0.035 Uiso 1 1 calc R U
B1 B 0.1841(3) 0.41860(12) 0.3153(5) 0.0245(7) Uani 1 1 d . .
N1 N 0.7070(2) 0.34874(8) 0.6536(3) 0.0170(5) Uani 1 1 d . .
O1 O 0.49205(18) 0.44730(6) 0.7498(2) 0.0153(4) Uani 1 1 d . .
F1 F 0.10055(16) 0.37627(6) 0.2960(3) 0.0293(4) Uani 1 1 d . .
F2 F 0.1562(3) 0.44852(7) 0.4520(3) 0.0509(6) Uani 1 1 d . .
F3 F 0.1527(2) 0.44682(6) 0.1582(2) 0.0362(5) Uani 1 1 d . .
F4 F 0.3180(2) 0.40365(10) 0.3576(4) 0.0771(9) Uani 1 1 d . .
S1 S 0.24623(7) 0.67941(2) 0.85055(10) 0.02009(19) Uani 1 1 d . .

loop_
_atom_site_aniso_label
_atom_site_aniso_U_11
_atom_site_aniso_U_22
_atom_site_aniso_U_33
_atom_site_aniso_U_23
_atom_site_aniso_U_13
_atom_site_aniso_U_12
C1 0.0130(13) 0.0170(13) 0.0108(13) -0.0003(10) 0.0003(10) 0.0027(10)
C2 0.0130(13) 0.0144(13) 0.0159(14) -0.0002(11) 0.0012(10) 0.0010(10)
C3 0.0167(13) 0.0150(13) 0.0103(13) -0.0002(10) -0.0017(11) -0.0009(10)
C4 0.0205(14) 0.0113(12) 0.0166(14) -0.0020(10) 0.0045(11) 0.0002(10)
C5 0.0202(14) 0.0117(12) 0.0114(13) -0.0003(10) 0.0000(11) 0.0010(10)
C6 0.0210(14) 0.0139(12) 0.0128(13) -0.0004(11) 0.0035(11) 0.0006(10)
C7 0.0249(15) 0.0136(13) 0.0169(14) -0.0009(11) 0.0063(12) -0.0001(11)
C8 0.0244(15) 0.0207(14) 0.0183(15) 0.0019(12) 0.0072(12) -0.0055(11)
C9 0.0202(14) 0.0259(15) 0.0189(15) 0.0025(12) 0.0086(12) -0.0006(11)
C10 0.0250(15) 0.0161(13) 0.0205(15) -0.0011(11) 0.0072(12) 0.0024(11)
C11 0.0155(13) 0.0118(12) 0.0128(13) 0.0014(10) 0.0000(10) 0.0002(10)
C12 0.0144(13) 0.0157(13) 0.0165(14) 0.0011(11) 0.0034(11) 0.0012(10)
C13 0.0146(13) 0.0125(12) 0.0164(14) 0.0013(10) 0.0015(11) -0.0015(10)
C14 0.0177(13) 0.0105(12) 0.0108(13) 0.0013(10) -0.0005(10) 0.0010(10)
C15 0.0157(13) 0.0182(13) 0.0168(14) 0.0029(11) 0.0047(11) 0.0035(10)
C16 0.0146(13) 0.0164(13) 0.0197(14) 0.0021(11) 0.0043(11) -0.0028(10)
C17 0.0167(13) 0.0140(12) 0.0137(13) -0.0015(11) 0.0001(11) -0.0026(10)
C18 0.0174(13) 0.0182(13) 0.0220(15) -0.0021(12) 0.0056(12) 0.0004(11)
C19 0.0258(15) 0.0139(13) 0.0263(16) -0.0011(12) 0.0082(13) -0.0013(11)
C20 0.0245(15) 0.0172(14) 0.0234(16) 0.0011(12) 0.0056(12) -0.0045(11)
C21 0.0211(15) 0.0249(15) 0.0330(18) 0.0031(13) 0.0136(13) -0.0015(12)
C22 0.0215(14) 0.0179(14) 0.0242(15) 0.0011(12) 0.0079(12) 0.0033(11)
C23 0.0250(15) 0.0123(13) 0.0315(17) 0.0008(12) 0.0046(13) -0.0011(11)
B1 0.0270(18) 0.0193(16) 0.0270(18) 0.0058(14) 0.0064(15) -0.0049(13)
N1 0.0205(12) 0.0146(11) 0.0168(12) -0.0003(9) 0.0067(10) 0.0010(9)
O1 0.0173(9) 0.0105(8) 0.0183(10) 0.0004(7) 0.0049(8) 0.0005(7)
F1 0.0255(9) 0.0158(8) 0.0495(12) 0.0045(8) 0.0149(8) 0.0004(7)
F2 0.0950(18) 0.0278(10) 0.0290(11) -0.0029(9) 0.0138(11) -0.0126(10)
F3 0.0632(13) 0.0236(9) 0.0244(10) 0.0056(8) 0.0159(9) -0.0021(8)
F4 0.0187(11) 0.0868(18) 0.125(2) 0.0482(17) 0.0167(13) -0.0022(11)
S1 0.0240(4) 0.0115(3) 0.0261(4) 0.0009(3) 0.0087(3) 0.0038(3)

loop_
_atom_type_symbol
_atom_type_description
_atom_type_scat_dispersion_real
_atom_type_scat_dispersion_imag
_atom_type_scat_source
C C 0.0033 0.0016 'International Tables Vol C Tables 4.2.6.8 and 6.1.1.4'
H H 0.0000 0.0000 'International Tables Vol C Tables 4.2.6.8 and 6.1.1.4'
B B 0.0013 0.0007 'International Tables Vol C Tables 4.2.6.8 and 6.1.1.4'
N N 0.0061 0.0033 'International Tables Vol C Tables 4.2.6.8 and 6.1.1.4'
O O 0.0106 0.0060 'International Tables Vol C Tables 4.2.6.8 and 6.1.1.4'
F F 0.0171 0.0103 'International Tables Vol C Tables 4.2.6.8 and 6.1.1.4'
S S 0.1246 0.1234 'International Tables Vol C Tables 4.2.6.8 and 6.1.1.4'

loop_
_geom_angle_atom_site_label_1
_geom_angle_atom_site_label_2
_geom_angle_atom_site_label_3
_geom_angle
O1 C1 C2 119.6(2)
O1 C1 C11 113.0(2)
C2 C1 C11 127.4(2)
C1 C2 C3 121.3(2)
C1 C2 H2 119.4
C3 C2 H2 119.4
C2 C3 C4 116.7(2)
C2 C3 C17 122.2(2)
C4 C3 C17 121.2(2)
C5 C4 C3 120.8(2)
C5 C4 H4 119.6
C3 C4 H4 119.6
O1 C5 C4 120.3(2)
O1 C5 C6 113.9(2)
C4 C5 C6 125.7(2)
N1 C6 C7 123.2(2)
N1 C6 C5 114.3(2)
C7 C6 C5 122.5(2)
C8 C7 C6 118.7(2)
C8 C7 H7 120.7
C6 C7 H7 120.7
C9 C8 C7 118.9(2)
C9 C8 H8 120.6
C7 C8 H8 120.6
C8 C9 C10 118.5(3)
C8 C9 H9 120.8
C10 C9 H9 120.8
N1 C10 C9 123.9(2)
N1 C10 H10 118.0
C9 C10 H10 118.0
C12 C11 C16 118.5(2)
C12 C11 C1 120.4(2)
C16 C11 C1 121.1(2)
C13 C12 C11 120.9(2)
C13 C12 H12 119.6
C11 C12 H12 119.6
C12 C13 C14 120.3(2)
C12 C13 H13 119.8
C14 C13 H13 119.8
C13 C14 C15 119.2(2)
C13 C14 S1 124.3(2)
C15 C14 S1 116.6(2)
C16 C15 C14 120.5(2)
C16 C15 H15 119.8
C14 C15 H15 119.8
C15 C16 C11 120.7(2)
C15 C16 H16 119.7
C11 C16 H16 119.7
C22 C17 C18 117.8(2)
C22 C17 C3 121.8(2)
C18 C17 C3 120.4(2)
C19 C18 C17 121.2(3)
C19 C18 H18 119.4
C17 C18 H18 119.4
C18 C19 C20 120.0(3)
C18 C19 H19 120.0
C20 C19 H19 120.0
C21 C20 C19 119.6(3)
C21 C20 H20 120.2
C19 C20 H20 120.2
C22 C21 C20 120.5(3)
C22 C21 H21 119.7
C20 C21 H21 119.7
C21 C22 C17 120.8(3)
C21 C22 H22 119.6
C17 C22 H22 119.6
S1 C23 H23A 109.5
S1 C23 H23B 109.5
H23A C23 H23B 109.5
S1 C23 H23C 109.5
H23A C23 H23C 109.5
H23B C23 H23C 109.5
F4 B1 F1 109.8(3)
F4 B1 F3 111.2(3)
F1 B1 F3 109.2(3)
F4 B1 F2 110.3(3)
F1 B1 F2 107.5(3)
F3 B1 F2 108.7(2)
C10 N1 C6 116.9(2)
C1 O1 C5 121.3(2)
C14 S1 C23 103.94(13)

loop_
_geom_bond_atom_site_label_1
_geom_bond_atom_site_label_2
_geom_bond_distance
C1 O1 1.349(3)
C1 C2 1.367(4)
C1 C11 1.456(3)
C2 C3 1.401(4)
C2 H2 0.9500
C3 C4 1.405(4)
C3 C17 1.474(4)
C4 C5 1.358(4)
C4 H4 0.9500
C5 O1 1.355(3)
C5 C6 1.460(4)
C6 N1 1.352(3)
C6 C7 1.389(4)
C7 C8 1.384(4)
C7 H7 0.9500
C8 C9 1.379(4)
C8 H8 0.9500
C9 C10 1.393(4)
C9 H9 0.9500
C10 N1 1.328(4)
C10 H10 0.9500
C11 C12 1.402(4)
C11 C16 1.405(4)
C12 C13 1.383(4)
C12 H12 0.9500
C13 C14 1.389(4)
C13 H13 0.9500
C14 C15 1.407(4)
C14 S1 1.757(2)
C15 C16 1.373(4)
C15 H15 0.9500
C16 H16 0.9500
C17 C22 1.395(4)
C17 C18 1.408(4)
C18 C19 1.375(4)
C18 H18 0.9500
C19 C20 1.389(4)
C19 H19 0.9500
C20 C21 1.384(4)
C20 H20 0.9500
C21 C22 1.381(4)
C21 H21 0.9500
C22 H22 0.9500
C23 S1 1.799(3)
C23 H23A 0.9800
C23 H23B 0.9800
C23 H23C 0.9800
B1 F4 1.368(4)
B1 F1 1.377(4)
B1 F3 1.392(4)
B1 F2 1.399(4)

loop_
_geom_torsion_atom_site_label_1
_geom_torsion_atom_site_label_2
_geom_torsion_atom_site_label_3
_geom_torsion_atom_site_label_4
_geom_torsion
O1 C1 C2 C3 -1.5(4)
C11 C1 C2 C3 179.3(2)
C1 C2 C3 C4 0.7(4)
C1 C2 C3 C17 179.9(2)
C2 C3 C4 C5 0.9(4)
C17 C3 C4 C5 -178.3(2)
C3 C4 C5 O1 -1.7(4)
C3 C4 C5 C6 176.3(2)
O1 C5 C6 N1 -177.1(2)
C4 C5 C6 N1 4.8(4)
O1 C5 C6 C7 3.8(4)
C4 C5 C6 C7 -174.3(3)
N1 C6 C7 C8 0.4(4)
C5 C6 C7 C8 179.5(3)
C6 C7 C8 C9 -0.5(4)
C7 C8 C9 C10 0.0(4)
C8 C9 C10 N1 0.6(4)
O1 C1 C11 C12 -1.9(3)
C2 C1 C11 C12 177.3(3)
O1 C1 C11 C16 177.9(2)
C2 C1 C11 C16 -2.9(4)
C16 C11 C12 C13 0.1(4)
C1 C11 C12 C13 179.9(2)
C11 C12 C13 C14 -0.2(4)
C12 C13 C14 C15 -0.1(4)
C12 C13 C14 S1 -179.9(2)
C13 C14 C15 C16 0.6(4)
S1 C14 C15 C16 -179.7(2)
C14 C15 C16 C11 -0.7(4)
C12 C11 C16 C15 0.4(4)
C1 C11 C16 C15 -179.4(2)
C2 C3 C17 C22 2.7(4)
C4 C3 C17 C22 -178.1(3)
C2 C3 C17 C18 -178.6(2)
C4 C3 C17 C18 0.6(4)
C22 C17 C18 C19 1.7(4)
C3 C17 C18 C19 -177.1(3)
C17 C18 C19 C20 0.5(4)
C18 C19 C20 C21 -2.1(4)
C19 C20 C21 C22 1.5(5)
C20 C21 C22 C17 0.8(5)
C18 C17 C22 C21 -2.4(4)
C3 C17 C22 C21 176.4(3)
C9 C10 N1 C6 -0.6(4)
C7 C6 N1 C10 0.1(4)
C5 C6 N1 C10 -179.0(2)
C2 C1 O1 C5 0.7(4)
C11 C1 O1 C5 -180.0(2)
C4 C5 O1 C1 0.9(4)
C6 C5 O1 C1 -177.3(2)
C13 C14 S1 C23 3.9(3)
C15 C14 S1 C23 -175.9(2)
